data_4115364
loop_
_publ_author_name
'Hsiu-Yi Chao'
'Wei Lu'
'Yanqin Li'
'Michael C. W. Chan'
'Chi-Ming Che'
'Kung-Kai Cheung'
'Nianyong Zhu'

_publ_section_title
;
 Organic Triplet Emissions of Arylacetylide Moieties Harnessed through
 Coordination to [Au(PCy3)]+. Effect of Molecular Structure upon
 Photoluminescent Properties
;
_journal_name_full 'Journal of the American Chemical Society'
_journal_page_first 14696
_journal_page_last 14706
_journal_paper_doi 10.1021/ja0209417
_journal_volume 124
_journal_year 2002
_chemical_formula_moiety 'C46 H70 Au2 P2 '
_chemical_formula_sum 'C46 H70 Au2 P2'
_chemical_formula_weight 1078.94
_space_group_IT_number 14
_symmetry_cell_setting monoclinic
_symmetry_Int_Tables_number 14
_symmetry_space_group_name_Hall '-P 2ybc'
_symmetry_space_group_name_H-M 'P 1 21/c 1'
_audit_creation_date 'Thu Apr 22 19:35:48 1999'
_audit_creation_method 'from TEXRAY.INF file'
_cell_angle_alpha 90
_cell_angle_beta 91.77(2)
_cell_angle_gamma 90
_cell_formula_units_Z 2
_cell_length_a 9.527(2)
_cell_length_b 16.889(3)
_cell_length_c 13.687(2)
_cell_measurement_reflns_used 0
_cell_measurement_temperature 301.2
_cell_measurement_theta_max 0.0
_cell_measurement_theta_min 0.0
_cell_volume 2201.2(7)
_computing_cell_refinement 'MAR Data Collection Software & DENZO'
_computing_data_collection 'MAR Data Collection Software & DENZO'
_computing_data_reduction teXsan
_computing_publication_material teXsan
_computing_structure_refinement teXsan
_computing_structure_solution 'DIRDIF92 (PATTY)'
_diffrn_ambient_temperature 301.2
_diffrn_measurement_device 'MAR IPDS'
_diffrn_measurement_method oscillation
_diffrn_orient_matrix_UB_11 0.00000
_diffrn_orient_matrix_UB_12 0.00000
_diffrn_orient_matrix_UB_13 0.00000
_diffrn_orient_matrix_UB_21 0.00000
_diffrn_orient_matrix_UB_22 0.00000
_diffrn_orient_matrix_UB_23 0.00000
_diffrn_orient_matrix_UB_31 0.00000
_diffrn_orient_matrix_UB_32 0.00000
_diffrn_orient_matrix_UB_33 0.00000
_diffrn_radiation_detector imaging_plate
_diffrn_radiation_monochromator graphite
_diffrn_radiation_source 'X-ray tube'
_diffrn_radiation_type MoKalpha
_diffrn_radiation_wavelength 0.7107
_diffrn_reflns_av_R_equivalents 0.00
_diffrn_reflns_limit_h_max 10
_diffrn_reflns_limit_h_min 0
_diffrn_reflns_limit_k_max 18
_diffrn_reflns_limit_k_min 0
_diffrn_reflns_limit_l_max 16
_diffrn_reflns_limit_l_min -16
_diffrn_reflns_number 3248
_diffrn_reflns_theta_max 25.30
_diffrn_standards_decay_% 0.00
_diffrn_standards_interval_count 0
_diffrn_standards_number 0
_exptl_absorpt_coefficient_mu 6.783
_exptl_absorpt_correction_type none
_exptl_crystal_colour yellow
_exptl_crystal_density_diffrn 1.628
_exptl_crystal_density_meas 0.000
_exptl_crystal_description prism
_exptl_crystal_F_000 1068.00
_exptl_crystal_size_max 0.300
_exptl_crystal_size_mid 0.150
_exptl_crystal_size_min 0.100
_refine_diff_density_max 0.77
_refine_diff_density_min -0.93
_refine_ls_extinction_coef 0.00000
_refine_ls_extinction_method none
_refine_ls_goodness_of_fit_obs 1.719
_refine_ls_hydrogen_treatment noref
_refine_ls_matrix_type full
_refine_ls_number_parameters 226
_refine_ls_number_reflns 2027
_refine_ls_number_restraints 0
_refine_ls_R_factor_obs 0.0449
_refine_ls_shift/esd_max 0.0320
_refine_ls_structure_factor_coef F
_refine_ls_weighting_scheme sigma
_refine_ls_wR_factor_obs 0.0599
_reflns_number_observed 2027
_reflns_number_total 3248
_reflns_observed_criterion 3.00
_cod_data_source_file ja0209417_09.cif
_cod_data_source_block ip594_C46H70P2Au2_09_11_98_Compound_8
_cod_original_cell_volume 2201.2(6)
_cod_original_sg_symbol_H-M 'P 21/c '
_cod_original_formula_sum 'C46 H70 Au2 P2 '
_cod_database_code 4115364

loop_
_symmetry_equiv_pos_as_xyz
'   +x,   +y,   +z'
'   -x,1/2+y,1/2-z'
'   -x,   -y,   -z'
'   +x,1/2-y,1/2+z'

loop_
_atom_site_aniso_label
_atom_site_aniso_U_11
_atom_site_aniso_U_22
_atom_site_aniso_U_33
_atom_site_aniso_U_12
_atom_site_aniso_U_13
_atom_site_aniso_U_23
Au(1) 0.1046(5) 0.1033(5) 0.0613(3) 0.0112(3) 0.0272(3) 0.0305(2)
P(1) 0.081(2) 0.092(2) 0.053(2) 0.001(2) 0.020(1) 0.025(2)
C(1) 0.090(9) 0.097(9) 0.077(9) 0.005(7) 0.019(7) 0.015(7)
C(2) 0.090(8) 0.098(9) 0.054(7) -0.002(7) 0.018(6) 0.023(6)
C(3) 0.082(8) 0.078(8) 0.057(7) -0.009(6) 0.005(6) 0.019(6)
C(4) 0.096(9) 0.076(8) 0.064(7) 0.002(7) 0.001(7) 0.010(6)
C(5) 0.116(10) 0.092(8) 0.045(6) 0.011(7) 0.039(6) 0.008(6)
C(6) 0.11(1) 0.091(9) 0.077(9) -0.006(8) 0.038(7) 0.004(7)
C(7) 0.20(2) 0.07(1) 0.20(2) -0.01(1) 0.09(1) 0.00(1)
C(8) 0.20(2) 0.11(1) 0.13(1) -0.02(1) -0.03(1) -0.02(1)
C(9) 0.21(2) 0.13(2) 0.16(2) 0.02(2) 0.03(2) -0.06(2)
C(10) 0.23(2) 0.13(2) 0.18(2) 0.03(2) 0.11(2) -0.03(1)
C(11) 0.14(1) 0.13(1) 0.11(1) 0.02(1) 0.00(1) 0.004(10)
C(12) 0.069(8) 0.079(8) 0.067(7) -0.002(6) 0.005(6) 0.014(6)
C(13) 0.13(1) 0.11(1) 0.088(9) 0.03(1) 0.002(9) 0.003(8)
C(14) 0.10(1) 0.12(1) 0.18(2) -0.02(1) -0.02(1) 0.00(1)
C(15) 0.13(2) 0.14(1) 0.19(2) 0.03(1) -0.04(1) -0.02(1)
C(16) 0.16(2) 0.09(1) 0.20(2) -0.01(1) -0.04(2) -0.04(1)
C(17) 0.12(1) 0.13(1) 0.087(10) 0.014(10) 0.012(8) -0.014(9)
C(18) 0.084(10) 0.18(2) 0.091(10) -0.043(10) -0.016(8) 0.07(1)
C(19) 0.10(1) 0.13(1) 0.086(10) 0.014(9) 0.008(8) 0.031(9)
C(20) 0.14(2) 0.16(2) 0.10(1) -0.02(1) -0.04(1) 0.04(1)
C(21) 0.15(2) 0.29(3) 0.11(1) 0.06(2) 0.00(1) 0.04(2)
C(22) 0.08(1) 0.15(2) 0.21(2) -0.027(9) 0.01(1) -0.01(1)
C(23) 0.07(1) 0.25(2) 0.11(1) 0.03(1) 0.021(9) 0.03(1)

loop_
_atom_site_label
_atom_site_fract_x
_atom_site_fract_y
_atom_site_fract_z
_atom_site_U_iso_or_equiv
_atom_site_thermal_displace_type
Au(1) 0.16307(6) 0.10845(3) 0.09898(3) 0.0892 Uij
P(1) 0.2164(3) 0.1476(2) -0.0560(2) 0.0750 Uij
C(1) 0.115(1) 0.0714(8) 0.2348(10) 0.0879 Uij
C(2) 0.080(1) 0.0492(7) 0.3122(8) 0.0802 Uij
C(3) 0.040(1) 0.0241(7) 0.4061(8) 0.0724 Uij
C(4) -0.073(1) 0.0610(7) 0.4540(8) 0.0787 Uij
C(5) 0.110(1) -0.0362(7) 0.4562(8) 0.0837 Uij
C(6) 0.318(1) 0.0678(9) -0.1129(9) 0.0916 Uij
C(7) 0.247(2) -0.0106(10) -0.106(2) 0.1541 Uij
C(8) 0.336(2) -0.081(1) -0.135(2) 0.1470 Uij
C(9) 0.396(3) -0.068(1) -0.228(2) 0.1664 Uij
C(10) 0.479(2) 0.008(1) -0.232(2) 0.1758 Uij
C(11) 0.383(2) 0.082(1) -0.203(1) 0.1225 Uij
C(12) 0.328(1) 0.2364(7) -0.0536(8) 0.0714 Uij
C(13) 0.469(2) 0.2236(9) -0.011(1) 0.1123 Uij
C(14) 0.565(2) 0.300(1) -0.014(1) 0.1326 Uij
C(15) 0.490(2) 0.366(1) 0.037(2) 0.1518 Uij
C(16) 0.354(2) 0.3803(9) -0.003(2) 0.1510 Uij
C(17) 0.257(2) 0.3070(9) -0.004(1) 0.1109 Uij
C(18) 0.064(1) 0.1666(10) -0.133(1) 0.1204 Uij
C(19) 0.073(1) 0.2080(9) -0.226(1) 0.1065 Uij
C(20) -0.048(2) 0.220(1) -0.287(1) 0.1366 Uij
C(21) -0.187(2) 0.211(2) -0.247(2) 0.1830 Uij
C(22) -0.199(2) 0.167(1) -0.156(2) 0.1451 Uij
C(23) -0.070(2) 0.158(1) -0.091(1) 0.1415 Uij
H(1) -0.1192 0.1052 0.4229 0.0942 Uij
H(2) 0.1866 -0.0608 0.4263 0.1002 Uij
H(3) 0.3966 0.0626 -0.0687 0.1111 Uij
H(4) 0.2204 -0.0176 -0.0393 0.1784 Uij
H(5) 0.1655 -0.0100 -0.1468 0.1784 Uij
H(6) 0.4054 -0.0865 -0.0836 0.1681 Uij
H(7) 0.2749 -0.1251 -0.1347 0.1681 Uij
H(8) 0.4584 -0.1129 -0.2340 0.2028 Uij
H(9) 0.3240 -0.0707 -0.2741 0.2028 Uij
H(10) 0.5586 0.0067 -0.1886 0.2110 Uij
H(11) 0.5081 0.0154 -0.2969 0.2110 Uij
H(12) 0.3112 0.0891 -0.2523 0.1436 Uij
H(13) 0.4385 0.1280 -0.1976 0.1436 Uij
H(14) 0.3413 0.2508 -0.1201 0.0858 Uij
H(15) 0.4582 0.2082 0.0557 0.1351 Uij
H(16) 0.5119 0.1823 -0.0453 0.1351 Uij
H(17) 0.6509 0.2901 0.0195 0.1588 Uij
H(18) 0.5797 0.3142 -0.0796 0.1588 Uij
H(19) 0.4783 0.3538 0.1041 0.1771 Uij
H(20) 0.5399 0.4143 0.0316 0.1771 Uij
H(21) 0.3114 0.4202 0.0329 0.1754 Uij
H(22) 0.3649 0.3965 -0.0689 0.1754 Uij
H(23) 0.1735 0.3202 -0.0397 0.1335 Uij
H(24) 0.2372 0.2938 0.0607 0.1335 Uij
H(25) 0.0645 0.1159 -0.1619 0.1443 Uij
H(26) 0.1090 0.2593 -0.2115 0.1271 Uij
H(27) 0.1372 0.1795 -0.2634 0.1271 Uij
H(28) -0.0430 0.2725 -0.3102 0.1659 Uij
H(29) -0.0408 0.1838 -0.3394 0.1659 Uij
H(30) -0.2250 0.2607 -0.2377 0.2148 Uij
H(31) -0.2419 0.1813 -0.2938 0.2148 Uij
H(32) -0.2646 0.1974 -0.1193 0.1721 Uij
H(33) -0.2366 0.1178 -0.1716 0.1721 Uij
H(34) -0.0741 0.1032 -0.0685 0.1697 Uij
H(35) -0.0766 0.1918 -0.0386 0.1697 Uij

loop_
_atom_type_symbol
_atom_type_oxidation_number
_atom_type_number_in_cell
_atom_type_scat_dispersion_real
_atom_type_scat_dispersion_imag
_atom_type_scat_source
C 0 92 0.003 0.002 'International Tables'
H 0 140 0.000 0.000 'International Tables'
P 0 4 0.102 0.094 'International Tables'
Au 0 4 -2.013 8.802 'International Tables'

loop_
_geom_angle_atom_site_label_1
_geom_angle_atom_site_label_2
_geom_angle_atom_site_label_3
_geom_angle
_geom_angle_publ_flag
P(1) Au(1) C(1) 178.7(4) yes
Au(1) P(1) C(6) 108.3(4) yes
Au(1) P(1) C(12) 111.3(4) yes
Au(1) P(1) C(18) 113.1(5) yes
C(6) P(1) C(12) 107.1(6) yes
C(6) P(1) C(18) 108.0(7) yes
C(12) P(1) C(18) 108.8(6) yes
Au(1) C(1) C(2) 176(1) yes
C(1) C(2) C(3) 178(1) yes
C(2) C(3) C(4) 121(1) yes
C(2) C(3) C(5) 122(1) yes
C(4) C(3) C(5) 116.9(9) yes
C(3) C(4) C(5) 120(1) yes
C(3) C(5) C(4) 122(1) yes
P(1) C(6) C(7) 112(1) yes
P(1) C(6) C(11) 119(1) yes
C(7) C(6) C(11) 114(1) yes
C(6) C(7) C(8) 114(1) yes
C(7) C(8) C(9) 111(1) yes
C(8) C(9) C(10) 112(1) yes
C(9) C(10) C(11) 110(1) yes
C(6) C(11) C(10) 110(1) yes
P(1) C(12) C(13) 114.1(9) yes
P(1) C(12) C(17) 112.3(9) yes
C(13) C(12) C(17) 110(1) yes
C(12) C(13) C(14) 112(1) yes
C(13) C(14) C(15) 108(1) yes
C(14) C(15) C(16) 112(1) yes
C(15) C(16) C(17) 114(1) yes
C(12) C(17) C(16) 111(1) yes
P(1) C(18) C(19) 121(1) yes
P(1) C(18) C(23) 117(1) yes
C(19) C(18) C(23) 118(1) yes
C(18) C(19) C(20) 120(1) yes
C(19) C(20) C(21) 119(1) yes
C(20) C(21) C(22) 117(1) yes
C(21) C(22) C(23) 118(1) yes
C(18) C(23) C(22) 118(1) yes

loop_
_geom_bond_atom_site_label_1
_geom_bond_atom_site_label_2
_geom_bond_distance
_geom_bond_publ_flag
Au(1) P(1) 2.294(3) yes
Au(1) C(1) 2.03(1) yes
P(1) C(6) 1.84(1) yes
P(1) C(12) 1.84(1) yes
P(1) C(18) 1.80(1) yes
C(1) C(2) 1.18(1) yes
C(2) C(3) 1.42(1) yes
C(3) C(4) 1.42(2) yes
C(3) C(5) 1.39(1) yes
C(4) C(5) 1.36(1) yes
C(6) C(7) 1.49(2) yes
C(6) C(11) 1.41(2) yes
C(7) C(8) 1.52(3) yes
C(8) C(9) 1.43(3) yes
C(9) C(10) 1.52(3) yes
C(10) C(11) 1.60(2) yes
C(12) C(13) 1.46(2) yes
C(12) C(17) 1.54(2) yes
C(13) C(14) 1.58(2) yes
C(14) C(15) 1.51(2) yes
C(15) C(16) 1.40(2) yes
C(16) C(17) 1.54(2) yes
C(18) C(19) 1.46(2) yes
C(18) C(23) 1.42(2) yes
C(19) C(20) 1.41(2) yes
C(20) C(21) 1.46(3) yes
C(21) C(22) 1.45(3) yes
C(22) C(23) 1.50(2) yes
